data_2236477
loop_
_publ_author_name
'Geiger, David K.'
'Destefano, Matthew R.'

_publ_section_title
;
 5-Bromo-2-(thiophen-2-yl)-1-(thiophen-2-ylmethyl)-1<i>H</i>-benzimidazole
;
_journal_coeditor_code LR2085
_journal_issue 11
_journal_name_full 'Acta Crystallographica Section E'
_journal_page_first o3123
_journal_paper_doi 10.1107/S1600536812042146
_journal_volume 68
_journal_year 2012
_chemical_formula_iupac 'C16 H11 Br N2 S2'
_chemical_formula_moiety 'C16 H11 Br N2 S2'
_chemical_formula_sum 'C16 H11 Br N2 S2'
_chemical_formula_weight 375.30
_chemical_name_common
;
5-Bromo-2-(thiophen-2-yl)-1-(thiophen-2-ylmethyl)-1<i>H</i>-benzimidazole
;
_chemical_name_systematic
;
5-Bromo-2-(thiophen-2-yl)-1-(thiophen-2-ylmethyl)-1<i>H</i>-benzimidazole
;
_space_group_crystal_system monoclinic
_space_group_IT_number 14
_space_group_name_Hall '-P 2yn'
_space_group_name_H-M_alt 'P 1 21/n 1'
_symmetry_space_group_name_Hall '-P 2yn'
_symmetry_space_group_name_H-M 'P 1 21/n 1'
_atom_sites_solution_hydrogens geom
_atom_sites_solution_primary direct
_atom_sites_solution_secondary difmap
_cell_angle_alpha 90
_cell_angle_beta 100.878(4)
_cell_angle_gamma 90
_cell_formula_units_Z 8
_cell_length_a 12.6753(17)
_cell_length_b 10.5413(11)
_cell_length_c 23.581(3)
_cell_measurement_reflns_used 6104
_cell_measurement_temperature 200.(2)
_cell_measurement_theta_max 24.3556
_cell_measurement_theta_min 2.5283
_cell_volume 3094.1(7)
_computing_cell_refinement 'SAINT (Bruker, 2009)'
_computing_data_collection 'APEX2 (Bruker, 2010)'
_computing_data_reduction 'SAINT (Bruker, 2009)'
_computing_molecular_graphics 'XSHELL (Bruker, 2004) and <i>Mercury</i> (Macrae <i>et al.</i>, 2008)'
_computing_publication_material 'publCIF (Westrip, 2010)'
_computing_structure_refinement 'SHELXL97 (Sheldrick, 2008<i>b</i>)'
_computing_structure_solution 'SHELXS97 (Sheldrick, 2008<i>b</i>)'
_diffrn_ambient_temperature 200.(2)
_diffrn_detector_area_resol_mean 8.3330
_diffrn_measured_fraction_theta_full 0.984
_diffrn_measured_fraction_theta_max 0.984
_diffrn_measurement_device_type 'Bruker SMART X2S benchtop diffractometer'
_diffrn_measurement_method '\w scans'
_diffrn_radiation_monochromator 'doubly curved silicon crystal'
_diffrn_radiation_type MoK\a
_diffrn_radiation_wavelength 0.71073
_diffrn_reflns_av_R_equivalents 0.0589
_diffrn_reflns_av_sigmaI/netI 0.0599
_diffrn_reflns_limit_h_max 15
_diffrn_reflns_limit_h_min -15
_diffrn_reflns_limit_k_max 12
_diffrn_reflns_limit_k_min -12
_diffrn_reflns_limit_l_max 24
_diffrn_reflns_limit_l_min -28
_diffrn_reflns_number 19813
_diffrn_reflns_theta_full 25.36
_diffrn_reflns_theta_max 25.36
_diffrn_reflns_theta_min 2.12
_exptl_absorpt_coefficient_mu 2.920
_exptl_absorpt_correction_T_max 0.76
_exptl_absorpt_correction_T_min 0.46
_exptl_absorpt_correction_type multi-scan
_exptl_absorpt_process_details '(SADABS; Sheldrick, 2008<i>a</i>)'
_exptl_crystal_colour colourless
_exptl_crystal_density_diffrn 1.611
_exptl_crystal_density_method 'not measured'
_exptl_crystal_description plate
_exptl_crystal_F_000 1504
_exptl_crystal_size_max 0.600
_exptl_crystal_size_mid 0.200
_exptl_crystal_size_min 0.100
_refine_diff_density_max 0.649
_refine_diff_density_min -0.799
_refine_ls_extinction_method none
_refine_ls_goodness_of_fit_ref 1.018
_refine_ls_hydrogen_treatment constr
_refine_ls_matrix_type full
_refine_ls_number_parameters 392
_refine_ls_number_reflns 5581
_refine_ls_number_restraints 91
_refine_ls_restrained_S_all 1.011
_refine_ls_R_factor_all 0.0622
_refine_ls_R_factor_gt 0.0382
_refine_ls_shift/su_max 0.001
_refine_ls_shift/su_mean 0.000
_refine_ls_structure_factor_coef Fsqd
_refine_ls_weighting_details 'calc w=1/[\s^2^(Fo^2^)+(0.0360P)^2^+0.8840P] where P=(Fo^2^+2Fc^2^)/3'
_refine_ls_weighting_scheme calc
_refine_ls_wR_factor_gt 0.0822
_refine_ls_wR_factor_ref 0.0911
_reflns_number_gt 4191
_reflns_number_total 5581
_reflns_threshold_expression >2sigma(I)
_cod_data_source_file lr2085.cif
_cod_data_source_block I
_cod_original_cell_volume 3094.1(6)
_cod_database_code 2236477
_cod_database_fobs_code 2236477

loop_
_space_group_symop_operation_xyz
'x, y, z'
'-x+1/2, y+1/2, -z+1/2'
'-x, -y, -z'
'x-1/2, -y-1/2, z-1/2'

loop_
_atom_site_type_symbol
_atom_site_label
_atom_site_fract_x
_atom_site_fract_y
_atom_site_fract_z
_atom_site_U_iso_or_equiv
_atom_site_adp_type
_atom_site_calc_flag
_atom_site_refinement_flags
_atom_site_occupancy
_atom_site_disorder_assembly
_atom_site_disorder_group
Br Br1 0.75134(3) 1.11709(4) 0.458735(16) 0.05101(14) Uani d . 1.0 . .
Br Br2 0.11272(3) 1.13960(3) 0.03496(14) 0.03685(12) Uani d . 1.0 . .
S S1 0.41783(7) 0.73442(9) 0.17228(4) 0.0370(2) Uani d . 1.0 . .
S S2 0.81366(8) 1.15655(8) 0.16253(4) 0.0354(2) Uani d . 1.0 . .
S S3 -0.03440(10) 0.73244(14) 0.31444(5) 0.0301(3) Uani d PDU 0.914(3) A 1
C C24 0.0711(5) 0.8382(6) 0.32690(16) 0.0225(9) Uani d PDU 0.914(3) A 1
C C25 0.1030(6) 0.8601(8) 0.3841(3) 0.0350(16) Uani d PDU 0.914(3) A 1
H H25 0.1597 0.9164 0.3994 0.042 Uiso calc PR 0.914(3) A 1
C C26 0.0435(4) 0.7907(4) 0.41889(18) 0.0348(12) Uani d PDU 0.914(3) A 1
H H26 0.0558 0.795 0.4598 0.042 Uiso calc PR 0.914(3) A 1
C C27 -0.0325(4) 0.7179(4) 0.38673(17) 0.0331(11) Uani d PDU 0.914(3) A 1
H H27 -0.0798 0.6643 0.4026 0.04 Uiso calc PR 0.914(3) A 1
S S300 0.118(2) 0.872(3) 0.3950(10) 0.0301(3) Uani d PDU 0.086(3) A 2
C C240 0.062(5) 0.846(7) 0.3243(10) 0.0225(9) Uani d PDU 0.086(3) A 2
C C250 -0.013(4) 0.753(6) 0.3166(15) 0.0350(16) Uani d PDU 0.086(3) A 2
H H250 -0.0504 0.7253 0.2801 0.042 Uiso calc PR 0.086(3) A 2
C C260 -0.028(4) 0.702(5) 0.3704(17) 0.0348(12) Uani d PDU 0.086(3) A 2
H H260 -0.08 0.6398 0.3741 0.042 Uiso calc PR 0.086(3) A 2
C C270 0.041(5) 0.753(5) 0.4156(15) 0.0331(11) Uani d PDU 0.086(3) A 2
H H270 0.0454 0.7255 0.4544 0.04 Uiso calc PR 0.086(3) A 2
S S4 0.36606(8) 1.15559(8) 0.33291(4) 0.0359(2) Uani d D 1.0 . .
C C29 0.3469(2) 1.0042(3) 0.35642(13) 0.0243(7) Uani d D 1.0 A .
C C30 0.37895(19) 0.9943(2) 0.41524(11) 0.0290(8) Uani d D 1.0 . .
H H30 0.3759 0.9179 0.4363 0.035 Uiso calc R 1.0 . .
C C31 0.41740(19) 1.1124(2) 0.44115(11) 0.0372(9) Uani d D 1.0 . .
H H31 0.4422 1.1238 0.4814 0.045 Uiso calc R 1.0 . .
C C32 0.4144(3) 1.2058(3) 0.40164(15) 0.0383(9) Uani d D 1.0 . .
H H32 0.4367 1.2905 0.4111 0.046 Uiso calc R 1.0 . .
N N1 0.6914(2) 0.9247(2) 0.21670(11) 0.0237(6) Uani d . 1.0 . .
N N2 0.5457(2) 0.9232(3) 0.25919(11) 0.0259(6) Uani d . 1.0 . .
N N3 0.2090(2) 0.9262(2) 0.27375(11) 0.0232(6) Uani d . 1.0 A .
N N4 0.0354(2) 0.9291(2) 0.22968(11) 0.0233(6) Uani d . 1.0 A .
C C1 0.7240(2) 0.9759(3) 0.27135(13) 0.0222(7) Uani d . 1.0 . .
C C2 0.6323(2) 0.9745(3) 0.29708(13) 0.0225(7) Uani d . 1.0 . .
C C3 0.6388(3) 1.0186(3) 0.35289(14) 0.0272(8) Uani d . 1.0 . .
H H3 0.5777 1.0208 0.3708 0.033 Uiso calc R 1.0 . .
C C4 0.7381(3) 1.0590(3) 0.38108(13) 0.0279(8) Uani d . 1.0 . .
C C5 0.8299(3) 1.0590(3) 0.35640(14) 0.0275(8) Uani d . 1.0 . .
H H5 0.8967 1.0864 0.3783 0.033 Uiso calc R 1.0 . .
C C6 0.8232(2) 1.0189(3) 0.30016(14) 0.0252(7) Uani d . 1.0 . .
H H6 0.8839 1.0208 0.2819 0.03 Uiso calc R 1.0 . .
C C7 0.5840(3) 0.8946(3) 0.21240(14) 0.0241(7) Uani d . 1.0 . .
C C8 0.5183(2) 0.8366(3) 0.16143(14) 0.0266(7) Uani d . 1.0 . .
C C9 0.5175(3) 0.8543(3) 0.10299(15) 0.0317(8) Uani d . 1.0 . .
H H9 0.5664 0.9071 0.088 0.038 Uiso calc R 1.0 . .
C C10 0.4344(3) 0.7835(4) 0.06878(16) 0.0420(10) Uani d . 1.0 . .
H H10 0.4213 0.7838 0.0278 0.05 Uiso calc R 1.0 . .
C C11 0.3754(3) 0.7156(3) 0.09998(16) 0.0399(9) Uani d . 1.0 . .
H H11 0.3168 0.6631 0.0834 0.048 Uiso calc R 1.0 . .
C C12 0.7635(3) 0.8988(3) 0.17647(13) 0.0252(7) Uani d . 1.0 . .
H H12A 0.7361 0.824 0.1528 0.03 Uiso calc R 1.0 . .
H H12B 0.8352 0.8766 0.199 0.03 Uiso calc R 1.0 . .
C C13 0.7760(2) 1.0068(3) 0.13666(14) 0.0260(8) Uani d . 1.0 . .
C C14 0.7663(3) 1.0014(3) 0.07791(14) 0.0310(8) Uani d . 1.0 . .
H H14 0.7466 0.9271 0.0557 0.037 Uiso calc R 1.0 . .
C C15 0.7891(3) 1.1198(3) 0.05394(16) 0.0369(9) Uani d . 1.0 . .
H H15 0.7866 1.1329 0.0139 0.044 Uiso calc R 1.0 . .
C C16 0.8147(3) 1.2113(4) 0.09412(17) 0.0408(10) Uani d . 1.0 . .
H H16 0.8314 1.2962 0.0855 0.049 Uiso calc R 1.0 . .
C C17 0.2065(2) 0.9796(3) 0.21996(13) 0.0228(7) Uani d . 1.0 . .
C C18 0.0977(2) 0.9815(3) 0.19334(13) 0.0230(7) Uani d . 1.0 . .
C C19 0.0678(3) 1.0299(3) 0.13786(14) 0.0251(7) Uani d . 1.0 . .
H H19 -0.0053 1.0341 0.1191 0.03 Uiso calc R 1.0 . .
C C20 0.1492(3) 1.0714(3) 0.11131(13) 0.0262(7) Uani d . 1.0 . .
C C21 0.2576(3) 1.0675(3) 0.13697(14) 0.0283(8) Uani d . 1.0 . .
H H21 0.3104 1.0956 0.1161 0.034 Uiso calc R 1.0 . .
C C22 0.2882(3) 1.0226(3) 0.19272(14) 0.0273(8) Uani d . 1.0 . .
H H22 0.3614 1.0211 0.2115 0.033 Uiso calc R 1.0 . .
C C23 0.1038(2) 0.8981(3) 0.27693(14) 0.0226(7) Uani d D 1.0 . .
C C28 0.3078(2) 0.8977(3) 0.31505(13) 0.0244(7) Uani d . 1.0 . .
H H28A 0.365 0.8763 0.2933 0.029 Uiso calc R 1.0 A .
H H28B 0.2952 0.8218 0.3376 0.029 Uiso calc R 1.0 . .

loop_
_atom_site_aniso_label
_atom_site_aniso_U_11
_atom_site_aniso_U_22
_atom_site_aniso_U_33
_atom_site_aniso_U_12
_atom_site_aniso_U_13
_atom_site_aniso_U_23
Br1 0.0473(3) 0.0758(3) 0.0317(2) -0.0111(2) 0.01178(18) -0.0179(2)
Br2 0.0475(2) 0.0365(2) 0.02852(19) 0.00007(17) 0.01243(17) 0.00434(16)
S1 0.0262(5) 0.0372(6) 0.0474(6) -0.0087(4) 0.0061(4) -0.0036(4)
S2 0.0361(5) 0.0294(5) 0.0426(5) -0.0005(4) 0.0121(4) -0.0066(4)
S3 0.0251(7) 0.0301(8) 0.0354(6) -0.0096(4) 0.0067(4) 0.0013(4)
C24 0.016(2) 0.021(2) 0.0304(17) -0.0001(16) 0.0044(14) 0.0012(14)
C25 0.027(4) 0.044(4) 0.035(3) -0.012(2) 0.008(3) 0.000(3)
C26 0.035(2) 0.040(3) 0.030(2) -0.009(2) 0.0067(17) 0.0000(19)
C27 0.027(2) 0.039(3) 0.035(2) -0.0082(19) 0.011(2) 0.007(2)
S300 0.0251(7) 0.0301(8) 0.0354(6) -0.0096(4) 0.0067(4) 0.0013(4)
C240 0.016(2) 0.021(2) 0.0304(17) -0.0001(16) 0.0044(14) 0.0012(14)
C250 0.027(4) 0.044(4) 0.035(3) -0.012(2) 0.008(3) 0.000(3)
C260 0.035(2) 0.040(3) 0.030(2) -0.009(2) 0.0067(17) 0.0000(19)
C270 0.027(2) 0.039(3) 0.035(2) -0.0082(19) 0.011(2) 0.007(2)
S4 0.0356(5) 0.0281(5) 0.0425(5) -0.0021(4) 0.0030(4) 0.0085(4)
C29 0.0116(16) 0.0272(19) 0.0346(18) 0.0006(13) 0.0053(14) 0.0074(15)
C30 0.0213(18) 0.027(2) 0.039(2) -0.0034(15) 0.0060(15) 0.0092(16)
C31 0.031(2) 0.039(2) 0.038(2) 0.0003(17) -0.0014(17) -0.0018(18)
C32 0.036(2) 0.030(2) 0.046(2) -0.0029(17) 0.0019(18) -0.0006(18)
N1 0.0152(14) 0.0286(15) 0.0279(14) -0.0007(12) 0.0058(11) -0.0034(12)
N2 0.0166(15) 0.0289(16) 0.0322(15) 0.0000(12) 0.0050(12) -0.0014(12)
N3 0.0155(14) 0.0252(15) 0.0297(14) -0.0007(11) 0.0061(11) 0.0038(12)
N4 0.0148(14) 0.0265(15) 0.0292(14) 0.0007(11) 0.0061(12) 0.0019(12)
C1 0.0171(16) 0.0238(18) 0.0266(17) 0.0030(14) 0.0067(14) -0.0006(14)
C2 0.0165(17) 0.0208(18) 0.0302(17) 0.0008(14) 0.0045(14) 0.0024(14)
C3 0.0212(18) 0.0292(19) 0.0333(18) 0.0021(14) 0.0107(15) 0.0007(15)
C4 0.030(2) 0.029(2) 0.0252(17) 0.0014(15) 0.0072(15) -0.0043(15)
C5 0.0208(18) 0.0253(19) 0.0352(19) -0.0024(14) 0.0020(15) -0.0021(15)
C6 0.0151(16) 0.0267(19) 0.0348(18) -0.0023(14) 0.0074(14) -0.0028(15)
C7 0.0183(17) 0.0214(18) 0.0325(18) 0.0005(14) 0.0044(14) 0.0006(14)
C8 0.0178(17) 0.0275(19) 0.0335(18) 0.0000(14) 0.0026(14) -0.0014(15)
C9 0.0187(18) 0.034(2) 0.040(2) -0.0031(15) -0.0003(15) -0.0033(16)
C10 0.034(2) 0.053(3) 0.037(2) 0.0028(19) -0.0003(18) -0.0079(19)
C11 0.025(2) 0.042(2) 0.050(2) -0.0056(17) -0.0014(17) -0.0116(19)
C12 0.0171(17) 0.0298(19) 0.0306(18) 0.0018(14) 0.0093(14) -0.0056(15)
C13 0.0165(17) 0.0286(19) 0.0343(19) 0.0028(14) 0.0085(15) -0.0044(15)
C14 0.0251(19) 0.033(2) 0.0362(19) -0.0008(15) 0.0101(15) -0.0055(16)
C15 0.034(2) 0.044(2) 0.034(2) 0.0089(17) 0.0108(17) 0.0057(18)
C16 0.039(2) 0.032(2) 0.056(2) 0.0057(18) 0.0203(19) 0.007(2)
C17 0.0191(17) 0.0190(17) 0.0311(17) -0.0001(13) 0.0067(14) -0.0001(14)
C18 0.0173(17) 0.0217(18) 0.0314(18) 0.0012(14) 0.0081(14) -0.0014(14)
C19 0.0192(17) 0.0238(18) 0.0338(18) 0.0019(14) 0.0090(14) -0.0020(15)
C20 0.032(2) 0.0222(18) 0.0269(17) 0.0025(15) 0.0111(15) -0.0013(14)
C21 0.0270(19) 0.0242(19) 0.0378(19) -0.0022(15) 0.0167(16) 0.0000(16)
C22 0.0184(17) 0.0248(19) 0.0404(19) -0.0018(14) 0.0099(15) 0.0005(16)
C23 0.0169(16) 0.0198(18) 0.0325(18) -0.0020(13) 0.0085(14) -0.0005(14)
C28 0.0171(17) 0.0234(18) 0.0327(18) 0.0005(14) 0.0047(14) 0.0066(14)

loop_
_atom_type_symbol
_atom_type_description
_atom_type_scat_dispersion_real
_atom_type_scat_dispersion_imag
_atom_type_scat_source
C C 0.0033 0.0016 'International Tables Vol C Tables 4.2.6.8 and 6.1.1.4'
H H 0.0000 0.0000 'International Tables Vol C Tables 4.2.6.8 and 6.1.1.4'
N N 0.0061 0.0033 'International Tables Vol C Tables 4.2.6.8 and 6.1.1.4'
S S 0.1246 0.1234 'International Tables Vol C Tables 4.2.6.8 and 6.1.1.4'
Br Br -0.2901 2.4595 'International Tables Vol C Tables 4.2.6.8 and 6.1.1.4'

loop_
_geom_angle_atom_site_label_1
_geom_angle_atom_site_label_2
_geom_angle_atom_site_label_3
_geom_angle
C11 S1 C8 91.52(17)
C16 S2 C13 91.50(17)
C27 S3 C24 91.35(18)
C25 C24 C23 130.8(5)
C25 C24 S3 110.9(4)
C23 C24 S3 118.0(3)
C24 C25 C26 113.5(5)
C24 C25 H25 123.3
C26 C25 H25 123.3
C27 C26 C25 111.7(4)
C27 C26 H26 124.2
C25 C26 H26 124.2
C26 C27 S3 112.6(3)
C26 C27 H27 123.7
S3 C27 H27 123.7
C240 S300 C270 90.3(11)
C250 C240 C23 122.(3)
C250 C240 S300 113.4(14)
C23 C240 S300 124.(2)
C240 C250 C260 111.3(17)
C240 C250 H250 124.3
C260 C250 H250 124.3
C270 C260 C250 112.5(18)
C270 C260 H260 123.8
C250 C260 H260 123.8
C260 C270 S300 112.3(16)
C260 C270 H270 123.8
S300 C270 H270 123.8
C32 S4 C29 91.66(16)
C30 C29 C28 126.5(3)
C30 C29 S4 111.3(2)
C28 C29 S4 122.1(2)
C29 C30 C31 112.13(16)
C29 C30 H30 123.9
C31 C30 H30 123.9
C32 C31 C30 112.13(19)
C32 C31 H31 123.9
C30 C31 H31 123.9
C31 C32 S4 112.8(3)
C31 C32 H32 123.6
S4 C32 H32 123.6
C7 N1 C1 105.9(2)
C7 N1 C12 129.5(3)
C1 N1 C12 124.3(3)
C7 N2 C2 104.9(3)
C23 N3 C17 106.4(2)
C23 N3 C28 129.2(3)
C17 N3 C28 124.2(3)
C23 N4 C18 105.2(3)
N1 C1 C6 131.8(3)
N1 C1 C2 105.7(3)
C6 C1 C2 122.5(3)
C3 C2 N2 129.9(3)
C3 C2 C1 120.0(3)
N2 C2 C1 110.1(3)
C4 C3 C2 116.6(3)
C4 C3 H3 121.7
C2 C3 H3 121.7
C3 C4 C5 123.9(3)
C3 C4 Br1 118.0(2)
C5 C4 Br1 118.1(2)
C6 C5 C4 119.8(3)
C6 C5 H5 120.1
C4 C5 H5 120.1
C5 C6 C1 117.2(3)
C5 C6 H6 121.4
C1 C6 H6 121.4
N2 C7 N1 113.4(3)
N2 C7 C8 122.7(3)
N1 C7 C8 123.8(3)
C9 C8 C7 131.0(3)
C9 C8 S1 111.3(2)
C7 C8 S1 117.5(2)
C8 C9 C10 111.2(3)
C8 C9 H9 124.4
C10 C9 H9 124.4
C11 C10 C9 113.5(3)
C11 C10 H10 123.2
C9 C10 H10 123.2
C10 C11 S1 112.5(3)
C10 C11 H11 123.8
S1 C11 H11 123.8
N1 C12 C13 114.7(3)
N1 C12 H12A 108.6
C13 C12 H12A 108.6
N1 C12 H12B 108.6
C13 C12 H12B 108.6
H12A C12 H12B 107.6
C14 C13 C12 127.0(3)
C14 C13 S2 111.2(3)
C12 C13 S2 121.8(2)
C13 C14 C15 112.3(3)
C13 C14 H14 123.8
C15 C14 H14 123.8
C16 C15 C14 112.9(3)
C16 C15 H15 123.6
C14 C15 H15 123.6
C15 C16 S2 112.1(3)
C15 C16 H16 123.9
S2 C16 H16 123.9
N3 C17 C22 131.7(3)
N3 C17 C18 105.5(3)
C22 C17 C18 122.9(3)
N4 C18 C19 130.1(3)
N4 C18 C17 110.1(3)
C19 C18 C17 119.7(3)
C20 C19 C18 116.9(3)
C20 C19 H19 121.6
C18 C19 H19 121.6
C19 C20 C21 123.7(3)
C19 C20 Br2 118.7(3)
C21 C20 Br2 117.6(2)
C22 C21 C20 120.0(3)
C22 C21 H21 120.0
C20 C21 H21 120.0
C21 C22 C17 116.7(3)
C21 C22 H22 121.6
C17 C22 H22 121.6
N4 C23 N3 112.8(3)
N4 C23 C240 118.(2)
N3 C23 C240 129.(2)
N4 C23 C24 123.2(3)
N3 C23 C24 124.0(3)
C240 C23 C24 6.(3)
N3 C28 C29 114.4(3)
N3 C28 H28A 108.7
C29 C28 H28A 108.7
N3 C28 H28B 108.7
C29 C28 H28B 108.7
H28A C28 H28B 107.6

loop_
_geom_bond_atom_site_label_1
_geom_bond_atom_site_label_2
_geom_bond_distance
Br1 C4 1.908(3)
Br2 C20 1.912(3)
S1 C11 1.700(4)
S1 C8 1.723(3)
S2 C16 1.716(4)
S2 C13 1.727(3)
S3 C27 1.707(4)
S3 C24 1.723(4)
C24 C25 1.352(6)
C24 C23 1.464(4)
C25 C26 1.417(7)
C25 H25 0.95
C26 C27 1.348(5)
C26 H26 0.95
C27 H27 0.95
S300 C240 1.707(17)
S300 C270 1.721(17)
C240 C250 1.353(17)
C240 C23 1.430(17)
C250 C260 1.422(17)
C250 H250 0.95
C260 C270 1.349(16)
C260 H260 0.95
C270 H270 0.95
S4 C32 1.705(4)
S4 C29 1.722(3)
C29 C30 1.374(4)
C29 C28 1.509(4)
C30 C31 1.4313
C30 H30 0.95
C31 C32 1.351(4)
C31 H31 0.95
C32 H32 0.95
N1 C7 1.383(4)
N1 C1 1.386(4)
N1 C12 1.461(4)
N2 C7 1.321(4)
N2 C2 1.387(4)
N3 C23 1.383(4)
N3 C17 1.383(4)
N3 C28 1.465(4)
N4 C23 1.317(4)
N4 C18 1.384(4)
C1 C6 1.387(4)
C1 C2 1.409(4)
C2 C3 1.384(4)
C3 C4 1.376(4)
C3 H3 0.95
C4 C5 1.396(4)
C5 C6 1.379(4)
C5 H5 0.95
C6 H6 0.95
C7 C8 1.461(4)
C8 C9 1.389(5)
C9 C10 1.412(5)
C9 H9 0.95
C10 C11 1.349(5)
C10 H10 0.95
C11 H11 0.95
C12 C13 1.503(4)
C12 H12A 0.99
C12 H12B 0.99
C13 C14 1.369(4)
C14 C15 1.422(5)
C14 H14 0.95
C15 C16 1.348(5)
C15 H15 0.95
C16 H16 0.95
C17 C22 1.393(4)
C17 C18 1.404(4)
C18 C19 1.388(4)
C19 C20 1.375(4)
C19 H19 0.95
C20 C21 1.393(4)
C21 C22 1.382(4)
C21 H21 0.95
C22 H22 0.95
C28 H28A 0.99
C28 H28B 0.99

loop_
_geom_hbond_atom_site_label_D
_geom_hbond_atom_site_label_H
_geom_hbond_atom_site_label_A
_geom_hbond_site_symmetry_D
_geom_hbond_site_symmetry_H
_geom_hbond_site_symmetry_A
_geom_hbond_distance_DH
_geom_hbond_distance_HA
_geom_hbond_distance_DA
_geom_hbond_angle_DHA
_geom_hbond_publ_flag
C12 H12B N4 1_455 1_455 1_555 0.99 2.57 3.454(4) 149 yes
C22 H22 N2 1_555 1_555 1_555 0.95 2.61 3.504(4) 158 yes
C28 H28A N2 1_555 1_555 1_555 0.99 2.61 3.522(4) 152 yes
C6 H6 N4 1_455 1_455 1_555 0.95 2.65 3.547(4) 157 yes
C3 H3 Cg4 1_555 1_555 1_555 0.95 2.68 3.578(4) 158 yes
C19 H19 Cg2 1_555 1_555 1_455 0.95 2.62 3.512(4) 157 yes
